data_4329185
loop_
_publ_author_name
'Xiao-Min Liu'
'Rui-Biao Lin'
'Jie-Peng Zhang'
'Xiao-Ming Chen'

_publ_section_title
;
 Low-Dimensional Porous Coordination Polymers Based on
 1,2-Bis(4-pyridyl)hydrazine: From Structure Diversity to Ultrahigh
 CO2/CH4 Selectivity
;
_journal_name_full 'Inorganic Chemistry'
_journal_page_first 5686
_journal_page_last 5692
_journal_paper_doi 10.1021/ic300097y
_journal_volume 51
_journal_year 2012
_chemical_formula_sum 'C18 H13 N5 O6 Zn'
_chemical_formula_weight 460.70
_chemical_name_systematic
; 
 ? 
;
_space_group_IT_number 14
_symmetry_cell_setting monoclinic
_symmetry_space_group_name_Hall '-P 2yn'
_symmetry_space_group_name_H-M 'P 1 21/n 1'
_atom_sites_solution_hydrogens geom
_atom_sites_solution_primary direct
_atom_sites_solution_secondary difmap
_audit_creation_method SHELXL-97
_cell_angle_alpha 90.00
_cell_angle_beta 94.397(2)
_cell_angle_gamma 90.00
_cell_formula_units_Z 4
_cell_length_a 10.1848(10)
_cell_length_b 11.1036(11)
_cell_length_c 19.1820(18)
_cell_measurement_temperature 93(2)
_cell_volume 2162.9(4)
_computing_cell_refinement 'Bruker SMART'
_computing_data_collection 'Bruker SMART'
_computing_data_reduction 'Bruker SAINT'
_computing_molecular_graphics 'Bruker SHELXTL'
_computing_publication_material 'Bruker SHELXTL'
_computing_structure_refinement 'SHELXL-97 (Sheldrick, 1997)'
_computing_structure_solution 'SHELXS-97 (Sheldrick, 1990)'
_diffrn_ambient_temperature 93(2)
_diffrn_measured_fraction_theta_full 0.996
_diffrn_measured_fraction_theta_max 0.996
_diffrn_measurement_device_type 'CCD area detector'
_diffrn_measurement_method 'phi and omega scans'
_diffrn_radiation_monochromator graphite
_diffrn_radiation_source 'fine-focus sealed tube'
_diffrn_radiation_type MoK\a
_diffrn_radiation_wavelength 0.71073
_diffrn_reflns_av_R_equivalents 0.0338
_diffrn_reflns_av_sigmaI/netI 0.0464
_diffrn_reflns_limit_h_max 12
_diffrn_reflns_limit_h_min -12
_diffrn_reflns_limit_k_max 12
_diffrn_reflns_limit_k_min -13
_diffrn_reflns_limit_l_max 23
_diffrn_reflns_limit_l_min -20
_diffrn_reflns_number 11311
_diffrn_reflns_theta_full 26.00
_diffrn_reflns_theta_max 26.00
_diffrn_reflns_theta_min 2.13
_exptl_absorpt_coefficient_mu 1.178
_exptl_absorpt_correction_T_max 0.8072
_exptl_absorpt_correction_T_min 0.7494
_exptl_absorpt_correction_type multi-scan
_exptl_absorpt_process_details 'Blessing, R. H. (1995) Acta Cryst. A51, 33-38.'
_exptl_crystal_colour 'pale yellow'
_exptl_crystal_density_diffrn 1.415
_exptl_crystal_description block
_exptl_crystal_F_000 936
_exptl_crystal_size_max 0.26
_exptl_crystal_size_mid 0.23
_exptl_crystal_size_min 0.19
_platon_squeeze_details
;
;
_refine_diff_density_max 0.566
_refine_diff_density_min -0.358
_refine_diff_density_rms 0.083
_refine_ls_extinction_method none
_refine_ls_goodness_of_fit_ref 1.006
_refine_ls_hydrogen_treatment constr
_refine_ls_matrix_type full
_refine_ls_number_parameters 271
_refine_ls_number_reflns 4236
_refine_ls_number_restraints 0
_refine_ls_restrained_S_all 1.006
_refine_ls_R_factor_all 0.0559
_refine_ls_R_factor_gt 0.0405
_refine_ls_shift/su_max 0.001
_refine_ls_shift/su_mean 0.000
_refine_ls_structure_factor_coef Fsqd
_refine_ls_weighting_details 'calc w=1/[\s^2^(Fo^2^)+(0.0620P)^2^+0.0000P] where P=(Fo^2^+2Fc^2^)/3'
_refine_ls_weighting_scheme calc
_refine_ls_wR_factor_gt 0.1013
_refine_ls_wR_factor_ref 0.1077
_reflns_number_gt 3240
_reflns_number_total 4236
_reflns_threshold_expression >2sigma(I)
_cod_data_source_file ic300097y_si_001_3.cif
_cod_data_source_block 5
_cod_database_code 4329185

loop_
_symmetry_equiv_pos_as_xyz
'x, y, z'
'-x+1/2, y+1/2, -z+1/2'
'-x, -y, -z'
'x-1/2, -y-1/2, z-1/2'

loop_
_atom_site_label
_atom_site_type_symbol
_atom_site_fract_x
_atom_site_fract_y
_atom_site_fract_z
_atom_site_U_iso_or_equiv
_atom_site_adp_type
_atom_site_occupancy
_atom_site_symmetry_multiplicity
_atom_site_calc_flag
_atom_site_refinement_flags
Zn1 Zn 1.03176(3) 0.38055(3) 0.412390(16) 0.02552(12) Uani 1 1 d .
C1 C 0.7790(3) 0.3887(2) 0.44854(15) 0.0267(6) Uani 1 1 d .
C2 C 0.6620(3) 0.3579(2) 0.48864(15) 0.0262(6) Uani 1 1 d .
C3 C 0.5372(2) 0.3739(2) 0.45560(15) 0.0249(6) Uani 1 1 d .
H3A H 0.5293 0.4100 0.4106 0.030 Uiso 1 1 calc R
C4 C 0.4235(3) 0.3392(2) 0.48581(14) 0.0252(6) Uani 1 1 d .
C5 C 0.4343(3) 0.2869(2) 0.55156(15) 0.0293(6) Uani 1 1 d .
H5A H 0.3582 0.2633 0.5738 0.035 Uiso 1 1 calc R
C6 C 0.5603(3) 0.2697(2) 0.58414(15) 0.0288(6) Uani 1 1 d .
C7 C 0.6736(3) 0.3049(2) 0.55464(15) 0.0284(6) Uani 1 1 d .
H7A H 0.7576 0.2932 0.5788 0.034 Uiso 1 1 calc R
C8 C 0.2926(3) 0.3539(2) 0.44443(15) 0.0254(6) Uani 1 1 d .
C9 C 0.9563(3) 0.6254(2) 0.36580(14) 0.0267(6) Uani 1 1 d .
H9A H 0.9049 0.6230 0.4051 0.032 Uiso 1 1 calc R
C10 C 0.9491(3) 0.7270(2) 0.32414(14) 0.0282(6) Uani 1 1 d .
H10A H 0.8931 0.7920 0.3345 0.034 Uiso 1 1 calc R
C11 C 1.0247(3) 0.7332(2) 0.26679(14) 0.0270(6) Uani 1 1 d .
C12 C 1.1024(3) 0.6327(2) 0.25285(15) 0.0289(6) Uani 1 1 d .
H12A H 1.1536 0.6320 0.2135 0.035 Uiso 1 1 calc R
C13 C 1.1032(3) 0.5357(3) 0.29703(14) 0.0300(6) Uani 1 1 d .
H13A H 1.1568 0.4686 0.2874 0.036 Uiso 1 1 calc R
C14 C 0.9625(3) 1.0235(3) 0.26807(15) 0.0300(6) Uani 1 1 d .
C15 C 0.8726(3) 1.1187(3) 0.26357(18) 0.0419(8) Uani 1 1 d .
H15A H 0.7955 1.1141 0.2325 0.050 Uiso 1 1 calc R
C16 C 0.8965(3) 1.2185(3) 0.30437(17) 0.0417(8) Uani 1 1 d .
H16A H 0.8347 1.2826 0.3002 0.050 Uiso 1 1 calc R
C17 C 1.0878(3) 1.1390(3) 0.35386(16) 0.0334(7) Uani 1 1 d .
H17A H 1.1637 1.1456 0.3856 0.040 Uiso 1 1 calc R
C18 C 1.0731(3) 1.0349(3) 0.31470(15) 0.0325(7) Uani 1 1 d .
H18A H 1.1370 0.9726 0.3195 0.039 Uiso 1 1 calc R
N1 N 1.0319(2) 0.53010(19) 0.35367(11) 0.0242(5) Uani 1 1 d .
N2 N 1.0031(2) 1.2313(2) 0.35036(12) 0.0289(5) Uani 1 1 d .
N3 N 0.9358(2) 0.9229(2) 0.22819(13) 0.0334(6) Uani 1 1 d .
H3B H 0.8588 0.9160 0.2044 0.040 Uiso 1 1 calc R
N4 N 1.0280(2) 0.8320(2) 0.22472(13) 0.0322(6) Uani 1 1 d .
H4A H 1.0894 0.8380 0.1951 0.039 Uiso 1 1 calc R
N5 N 0.5718(3) 0.2058(2) 0.65171(13) 0.0380(6) Uani 1 1 d .
O1 O 0.89331(18) 0.37417(17) 0.48026(10) 0.0299(5) Uani 1 1 d .
O2 O 0.75981(18) 0.42067(19) 0.38680(11) 0.0345(5) Uani 1 1 d .
O3 O 0.29107(18) 0.36794(18) 0.38053(10) 0.0326(5) Uani 1 1 d .
O4 O 0.18915(17) 0.34784(17) 0.47795(10) 0.0288(4) Uani 1 1 d .
O5 O 0.4719(2) 0.1634(3) 0.67333(13) 0.0592(7) Uani 1 1 d .
O6 O 0.6815(2) 0.1941(2) 0.68165(12) 0.0536(7) Uani 1 1 d .

loop_
_atom_site_aniso_label
_atom_site_aniso_U_11
_atom_site_aniso_U_22
_atom_site_aniso_U_33
_atom_site_aniso_U_23
_atom_site_aniso_U_13
_atom_site_aniso_U_12
Zn1 0.01800(18) 0.0309(2) 0.0276(2) 0.00148(14) 0.00123(13) -0.00004(13)
C1 0.0181(13) 0.0299(15) 0.0327(17) -0.0043(12) 0.0051(12) -0.0014(11)
C2 0.0200(14) 0.0284(15) 0.0302(16) -0.0019(12) 0.0016(12) 0.0001(11)
C3 0.0189(13) 0.0291(15) 0.0264(15) -0.0004(12) 0.0003(11) -0.0014(11)
C4 0.0202(13) 0.0255(14) 0.0295(15) -0.0021(12) 0.0001(12) 0.0016(11)
C5 0.0212(14) 0.0350(16) 0.0324(16) -0.0016(13) 0.0055(12) -0.0034(12)
C6 0.0261(15) 0.0336(16) 0.0262(15) -0.0001(12) -0.0015(12) 0.0008(12)
C7 0.0158(13) 0.0347(16) 0.0339(16) -0.0009(13) -0.0031(12) 0.0010(12)
C8 0.0169(13) 0.0268(14) 0.0324(17) -0.0041(12) 0.0000(12) -0.0022(11)
C9 0.0215(14) 0.0341(15) 0.0248(15) -0.0051(12) 0.0034(11) -0.0029(12)
C10 0.0228(14) 0.0317(15) 0.0301(16) -0.0050(12) 0.0027(12) 0.0040(12)
C11 0.0231(14) 0.0319(15) 0.0253(15) -0.0006(12) -0.0023(12) -0.0033(12)
C12 0.0272(15) 0.0333(16) 0.0268(15) 0.0011(12) 0.0068(12) 0.0031(12)
C13 0.0278(15) 0.0337(16) 0.0287(16) -0.0030(12) 0.0045(12) 0.0028(12)
C14 0.0288(15) 0.0336(15) 0.0272(15) 0.0012(12) 0.0006(12) -0.0014(13)
C15 0.0320(17) 0.0428(19) 0.049(2) -0.0066(16) -0.0116(15) 0.0082(14)
C16 0.0327(17) 0.0421(19) 0.048(2) -0.0072(15) -0.0082(15) 0.0121(14)
C17 0.0241(15) 0.0396(17) 0.0356(17) 0.0011(14) -0.0041(13) -0.0011(13)
C18 0.0263(15) 0.0341(16) 0.0371(17) 0.0010(13) 0.0021(13) 0.0021(12)
N1 0.0198(11) 0.0276(12) 0.0253(12) -0.0016(10) 0.0014(10) 0.0000(10)
N2 0.0254(13) 0.0302(13) 0.0304(13) -0.0008(10) -0.0009(10) 0.0023(10)
N3 0.0283(13) 0.0342(13) 0.0367(15) -0.0031(11) -0.0034(11) 0.0044(11)
N4 0.0331(14) 0.0291(13) 0.0353(14) 0.0041(11) 0.0082(11) 0.0045(11)
N5 0.0310(14) 0.0493(16) 0.0334(15) 0.0059(12) -0.0007(12) -0.0007(12)
O1 0.0149(9) 0.0447(12) 0.0297(11) 0.0019(9) -0.0007(8) -0.0012(8)
O2 0.0211(10) 0.0508(12) 0.0315(12) 0.0046(10) 0.0005(9) -0.0028(9)
O3 0.0191(10) 0.0500(13) 0.0285(12) 0.0026(9) 0.0020(8) 0.0011(9)
O4 0.0146(9) 0.0406(11) 0.0316(11) -0.0008(9) 0.0039(8) -0.0002(8)
O5 0.0370(14) 0.0906(19) 0.0512(16) 0.0291(14) 0.0098(12) -0.0038(13)
O6 0.0396(14) 0.0723(17) 0.0465(14) 0.0203(12) -0.0124(11) -0.0081(12)

loop_
_atom_type_symbol
_atom_type_description
_atom_type_scat_dispersion_real
_atom_type_scat_dispersion_imag
_atom_type_scat_source
C C 0.0033 0.0016 'International Tables Vol C Tables 4.2.6.8 and 6.1.1.4'
H H 0.0000 0.0000 'International Tables Vol C Tables 4.2.6.8 and 6.1.1.4'
N N 0.0061 0.0033 'International Tables Vol C Tables 4.2.6.8 and 6.1.1.4'
O O 0.0106 0.0060 'International Tables Vol C Tables 4.2.6.8 and 6.1.1.4'
Zn Zn 0.2839 1.4301 'International Tables Vol C Tables 4.2.6.8 and 6.1.1.4'

loop_
_geom_angle_atom_site_label_1
_geom_angle_atom_site_label_2
_geom_angle_atom_site_label_3
_geom_angle
_geom_angle_site_symmetry_1
_geom_angle_site_symmetry_3
O1 Zn1 O4 99.00(8) . 1_655
O1 Zn1 N1 115.29(8) . .
O4 Zn1 N1 118.02(8) 1_655 .
O1 Zn1 N2 105.92(9) . 1_545
O4 Zn1 N2 106.91(8) 1_655 1_545
N1 Zn1 N2 110.48(9) . 1_545
O2 C1 O1 124.2(3) . .
O2 C1 C2 118.7(2) . .
O1 C1 C2 117.0(2) . .
C3 C2 C7 118.7(3) . .
C3 C2 C1 118.1(2) . .
C7 C2 C1 123.0(2) . .
C2 C3 C4 122.5(3) . .
C5 C4 C3 119.1(2) . .
C5 C4 C8 122.0(2) . .
C3 C4 C8 118.9(2) . .
C4 C5 C6 118.1(3) . .
C7 C6 C5 123.1(3) . .
C7 C6 N5 119.0(2) . .
C5 C6 N5 117.9(3) . .
C6 C7 C2 118.5(2) . .
O3 C8 O4 124.0(2) . .
O3 C8 C4 118.7(2) . .
O4 C8 C4 117.4(2) . .
N1 C9 C10 123.4(3) . .
C9 C10 C11 119.3(3) . .
N4 C11 C10 123.2(3) . .
N4 C11 C12 119.1(2) . .
C10 C11 C12 117.7(3) . .
C13 C12 C11 118.9(3) . .
N1 C13 C12 123.7(3) . .
N3 C14 C18 123.4(3) . .
N3 C14 C15 118.8(3) . .
C18 C14 C15 117.7(3) . .
C16 C15 C14 119.4(3) . .
N2 C16 C15 123.9(3) . .
N2 C17 C18 124.8(3) . .
C17 C18 C14 118.4(3) . .
C9 N1 C13 117.0(2) . .
C9 N1 Zn1 122.09(18) . .
C13 N1 Zn1 120.81(18) . .
C17 N2 C16 115.8(2) . .
C17 N2 Zn1 121.86(19) . 1_565
C16 N2 Zn1 122.36(19) . 1_565
C14 N3 N4 121.0(2) . .
C11 N4 N3 120.7(2) . .
O5 N5 O6 123.6(3) . .
O5 N5 C6 118.2(2) . .
O6 N5 C6 118.1(3) . .
C1 O1 Zn1 110.36(17) . .
C8 O4 Zn1 109.10(17) . 1_455

loop_
_geom_bond_atom_site_label_1
_geom_bond_atom_site_label_2
_geom_bond_distance
_geom_bond_site_symmetry_2
Zn1 O1 1.9923(19) .
Zn1 O4 1.9935(18) 1_655
Zn1 N1 2.006(2) .
Zn1 N2 2.048(2) 1_545
C1 O2 1.237(3) .
C1 O1 1.282(3) .
C1 C2 1.507(4) .
C2 C3 1.387(4) .
C2 C7 1.393(4) .
C3 C4 1.389(4) .
C4 C5 1.385(4) .
C4 C8 1.508(3) .
C5 C6 1.396(4) .
C6 C7 1.380(4) .
C6 N5 1.474(4) .
C8 O3 1.234(3) .
C8 O4 1.277(3) .
C9 N1 1.340(3) .
C9 C10 1.381(4) .
C10 C11 1.392(4) .
C11 N4 1.364(3) .
C11 C12 1.406(4) .
C12 C13 1.369(4) .
C13 N1 1.354(3) .
C14 N3 1.369(4) .
C14 C18 1.389(4) .
C14 C15 1.397(4) .
C15 C16 1.368(4) .
C16 N2 1.352(4) .
C17 N2 1.338(4) .
C17 C18 1.380(4) .
N2 Zn1 2.048(2) 1_565
N3 N4 1.383(3) .
N5 O5 1.222(3) .
N5 O6 1.224(3) .
O4 Zn1 1.9935(18) 1_455

loop_
_platon_squeeze_void_nr
_platon_squeeze_void_average_x
_platon_squeeze_void_average_y
_platon_squeeze_void_average_z
_platon_squeeze_void_volume
_platon_squeeze_void_count_electrons
1 -0.019 0.000 0.500 232.0 26.2
2 0.011 0.500 1.000 232.0 25.6
